data_4023137
loop_
_publ_author_name
'St\'ephane Diring'
'Pascal Retailleau'
'Raymond Ziessel'

_publ_section_title
;
 A Rational Protocol for the Synthesis of Arylated Bipyridine
 Ligands via a Cycloaddition Pathway
;
_journal_name_full 'Journal of Organic Chemistry'
_journal_page_first 10181
_journal_page_last 10193
_journal_paper_doi 10.1021/jo7019866
_journal_volume 72
_journal_year 2007
_chemical_formula_moiety 'C23 H18 N2'
_chemical_formula_sum 'C23 H18 N2'
_chemical_formula_weight 322.39
_chemical_name_systematic
; 
 ? 
;
_space_group_IT_number 2
_symmetry_cell_setting triclinic
_symmetry_space_group_name_Hall '-P 1'
_symmetry_space_group_name_H-M 'P -1'
_atom_sites_solution_hydrogens difmap
_atom_sites_solution_primary direct
_atom_sites_solution_secondary difmap
_audit_creation_method SHELXL-97
_cell_angle_alpha 104.398(5)
_cell_angle_beta 99.597(5)
_cell_angle_gamma 101.921(5)
_cell_formula_units_Z 4
_cell_length_a 9.704(5)
_cell_length_b 10.628(5)
_cell_length_c 18.515(5)
_cell_measurement_reflns_used 6399
_cell_measurement_temperature 293(2)
_cell_measurement_theta_max 25.350
_cell_measurement_theta_min 0.998
_cell_volume 1761.1(13)
_computing_cell_refinement 'DENZO (Otwinowski & Minor, 1997) COLLECT (Hooft, 1998)'
_computing_data_collection 'DENZO (Otwinowski & Minor, 1997) COLLECT (Hooft, 1998)'
_computing_data_reduction 'HKL package (Otwinowski & Minor, 1997)'
_computing_molecular_graphics 'PLATON (Spek, 1980-2004)'
_computing_publication_material 'SHELXL-97 (Sheldrick, 1997)'
_computing_structure_refinement 'SHELXL-97 (Sheldrick, 1997)'
_computing_structure_solution 'SHELXS-97 (Sheldrick, 1990)'
_diffrn_ambient_temperature 293(2)
_diffrn_measured_fraction_theta_full .987
_diffrn_measured_fraction_theta_max .987
_diffrn_measurement_device_type 'Nonius kappa-CCD diffractometer'
_diffrn_measurement_method 'phi and omega scans'
_diffrn_radiation_monochromator graphite
_diffrn_radiation_source 'fine-focus sealed tube'
_diffrn_radiation_type MoK\a
_diffrn_radiation_wavelength 0.71069
_diffrn_reflns_av_R_equivalents 0.0277
_diffrn_reflns_av_sigmaI/netI 0.0369
_diffrn_reflns_limit_h_max 11
_diffrn_reflns_limit_h_min -11
_diffrn_reflns_limit_k_max 12
_diffrn_reflns_limit_k_min -12
_diffrn_reflns_limit_l_max 22
_diffrn_reflns_limit_l_min -22
_diffrn_reflns_number 45844
_diffrn_reflns_theta_full 25.39
_diffrn_reflns_theta_max 25.39
_diffrn_reflns_theta_min 2.04
_exptl_absorpt_coefficient_mu 0.072
_exptl_absorpt_correction_T_max 0.99
_exptl_absorpt_correction_T_min 0.88
_exptl_absorpt_correction_type multi-scan
_exptl_absorpt_process_details 'Scalepack,(Otwinowski & Minor, 1997)'
_exptl_crystal_colour colourless
_exptl_crystal_density_diffrn 1.216
_exptl_crystal_density_method 'not measured'
_exptl_crystal_description prism
_exptl_crystal_F_000 680
_exptl_crystal_size_max 0.55
_exptl_crystal_size_mid 0.48
_exptl_crystal_size_min 0.15
_refine_diff_density_max .180
_refine_diff_density_min -.170
_refine_diff_density_rms .035
_refine_ls_extinction_coef 0.027(3)
_refine_ls_extinction_expression Fc^*^=kFc[1+0.001xFc^2^\l^3^/sin(2\q)]^-1/4^
_refine_ls_extinction_method SHELXL
_refine_ls_goodness_of_fit_ref 1.025
_refine_ls_hydrogen_treatment constr
_refine_ls_matrix_type full
_refine_ls_number_parameters 454
_refine_ls_number_reflns 6401
_refine_ls_number_restraints 0
_refine_ls_restrained_S_all 1.025
_refine_ls_R_factor_all 0.0788
_refine_ls_R_factor_gt 0.0484
_refine_ls_shift/su_max 0.002
_refine_ls_shift/su_mean 0.000
_refine_ls_structure_factor_coef Fsqd
_refine_ls_weighting_details 'calc w=1/[\s^2^(Fo^2^)+(0.0763P)^2^+0.2009P] where P=(Fo^2^+2Fc^2^)/3'
_refine_ls_weighting_scheme calc
_refine_ls_wR_factor_gt 0.1242
_refine_ls_wR_factor_ref 0.1433
_reflns_number_gt 4355
_reflns_number_total 6401
_reflns_threshold_expression >2sigma(I)
_cod_data_source_file jo7019866-File001.cif
_cod_data_source_block compound_2a(SD77B)_CCDC660942
_cod_database_code 4023137

loop_
_symmetry_equiv_pos_as_xyz
'x, y, z'
'-x, -y, -z'

loop_
_atom_site_label
_atom_site_type_symbol
_atom_site_fract_x
_atom_site_fract_y
_atom_site_fract_z
_atom_site_U_iso_or_equiv
_atom_site_adp_type
_atom_site_occupancy
_atom_site_symmetry_multiplicity
_atom_site_calc_flag
_atom_site_refinement_flags
N1A N 0.38982(15) 0.51738(13) 0.11338(8) 0.0494(4) Uani 1 1 d .
N2A N 0.43970(17) 0.20561(15) 0.08573(9) 0.0578(4) Uani 1 1 d .
C1A C 0.3145(2) 0.71458(17) 0.16781(10) 0.0549(5) Uani 1 1 d .
C2A C 0.3450(3) 0.8498(2) 0.20642(16) 0.0923(8) Uani 1 1 d .
H2A H 0.4406 0.8979 0.2289 0.111 Uiso 1 1 calc R
C3A C 0.2365(3) 0.9149(3) 0.21229(19) 0.1122(10) Uani 1 1 d .
H3A H 0.2596 1.0058 0.2390 0.135 Uiso 1 1 calc R
C4A C 0.0958(3) 0.8469(3) 0.17926(15) 0.0894(7) Uani 1 1 d .
H4A H 0.0230 0.8915 0.1823 0.107 Uiso 1 1 calc R
C5A C 0.0623(2) 0.7122(2) 0.14151(13) 0.0753(6) Uani 1 1 d .
H5A H -0.0338 0.6649 0.1197 0.090 Uiso 1 1 calc R
C6A C 0.1706(2) 0.6465(2) 0.13572(11) 0.0637(5) Uani 1 1 d .
H6A H 0.1465 0.5551 0.1099 0.076 Uiso 1 1 calc R
C7A C 0.4298(2) 0.64230(16) 0.16246(9) 0.0494(4) Uani 1 1 d .
C8A C 0.5706(2) 0.69590(18) 0.20665(10) 0.0559(5) Uani 1 1 d .
H8A H 0.5970 0.7816 0.2413 0.067 Uiso 1 1 calc R
C9A C 0.6705(2) 0.62173(18) 0.19894(9) 0.0565(5) Uani 1 1 d .
H9A H 0.7647 0.6579 0.2283 0.068 Uiso 1 1 calc R
C10A C 0.63192(19) 0.49278(17) 0.14763(9) 0.0494(4) Uani 1 1 d .
C11A C 0.48711(18) 0.44419(16) 0.10704(9) 0.0455(4) Uani 1 1 d .
C12A C 0.42596(18) 0.30448(16) 0.05483(9) 0.0463(4) Uani 1 1 d .
C13A C 0.3552(2) 0.28118(18) -0.02012(10) 0.0605(5) Uani 1 1 d .
H13A H 0.3450 0.3527 -0.0392 0.073 Uiso 1 1 calc R
C14A C 0.2999(2) 0.1510(2) -0.06615(12) 0.0725(6) Uani 1 1 d .
H14A H 0.2543 0.1328 -0.1173 0.087 Uiso 1 1 calc R
C15A C 0.3133(2) 0.0484(2) -0.03547(13) 0.0730(6) Uani 1 1 d .
H15A H 0.2771 -0.0408 -0.0653 0.088 Uiso 1 1 calc R
C16A C 0.3810(2) 0.07968(19) 0.04001(13) 0.0688(6) Uani 1 1 d .
H16A H 0.3866 0.0093 0.0609 0.083 Uiso 1 1 calc R
C17A C 0.74194(18) 0.41541(17) 0.13633(9) 0.0508(4) Uani 1 1 d .
C18A C 0.7658(2) 0.36506(19) 0.06382(10) 0.0610(5) Uani 1 1 d .
H18A H 0.7102 0.3774 0.0214 0.073 Uiso 1 1 calc R
C19A C 0.8712(2) 0.2970(2) 0.05440(12) 0.0696(6) Uani 1 1 d .
H19A H 0.8858 0.2649 0.0055 0.084 Uiso 1 1 calc R
C20A C 0.9557(2) 0.27522(19) 0.11581(13) 0.0667(5) Uani 1 1 d .
C21A C 0.9307(2) 0.3251(2) 0.18747(12) 0.0681(5) Uani 1 1 d .
H21A H 0.9848 0.3108 0.2297 0.082 Uiso 1 1 calc R
C22A C 0.8273(2) 0.3955(2) 0.19800(11) 0.0613(5) Uani 1 1 d .
H22A H 0.8150 0.4299 0.2471 0.074 Uiso 1 1 calc R
C23A C 1.0691(3) 0.1987(3) 0.10468(17) 0.0998(8) Uani 1 1 d .
H23A H 1.1182 0.2240 0.0675 0.150 Uiso 1 1 calc R
H23B H 1.0236 0.1039 0.0870 0.150 Uiso 1 1 calc R
H23C H 1.1377 0.2195 0.1525 0.150 Uiso 1 1 calc R
N1B N 0.26096(15) 0.40359(13) 0.40783(7) 0.0461(3) Uani 1 1 d .
N2B N 0.33419(18) 0.11703(15) 0.43098(9) 0.0620(4) Uani 1 1 d .
C1B C 0.13523(18) 0.55776(17) 0.36956(9) 0.0479(4) Uani 1 1 d .
C2B C 0.1486(2) 0.67417(19) 0.34676(11) 0.0601(5) Uani 1 1 d .
H2B H 0.2221 0.6988 0.3226 0.072 Uiso 1 1 calc R
C3B C 0.0539(2) 0.7534(2) 0.35959(12) 0.0685(6) Uani 1 1 d .
H3B H 0.0644 0.8311 0.3443 0.082 Uiso 1 1 calc R
C4B C -0.0558(2) 0.7181(2) 0.39491(11) 0.0672(5) Uani 1 1 d .
H4B H -0.1187 0.7723 0.4040 0.081 Uiso 1 1 calc R
C5B C -0.0722(2) 0.6021(2) 0.41682(11) 0.0657(5) Uani 1 1 d .
H5B H -0.1477 0.5768 0.4396 0.079 Uiso 1 1 calc R
C6B C 0.0235(2) 0.52357(18) 0.40482(10) 0.0558(5) Uani 1 1 d .
H6B H 0.0128 0.4463 0.4206 0.067 Uiso 1 1 calc R
C7B C 0.23732(17) 0.47258(16) 0.35739(9) 0.0456(4) Uani 1 1 d .
C8B C 0.3052(2) 0.46214(18) 0.29630(10) 0.0537(4) Uani 1 1 d .
H8B H 0.2824 0.5045 0.2593 0.064 Uiso 1 1 calc R
C9B C 0.40607(19) 0.38874(18) 0.29123(10) 0.0529(4) Uani 1 1 d .
H9B H 0.4533 0.3834 0.2512 0.063 Uiso 1 1 calc R
C10B C 0.43859(18) 0.32203(16) 0.34535(9) 0.0452(4) Uani 1 1 d .
C11B C 0.35589(17) 0.32840(15) 0.40098(8) 0.0424(4) Uani 1 1 d .
C12B C 0.36642(17) 0.25153(15) 0.45841(9) 0.0434(4) Uani 1 1 d .
C13B C 0.40584(19) 0.31819(17) 0.53495(9) 0.0501(4) Uani 1 1 d .
H13B H 0.4248 0.4114 0.5519 0.060 Uiso 1 1 calc R
C14B C 0.4171(2) 0.2459(2) 0.58664(11) 0.0646(5) Uani 1 1 d .
H14B H 0.4467 0.2899 0.6389 0.078 Uiso 1 1 calc R
C15B C 0.3848(2) 0.1096(2) 0.56079(12) 0.0687(6) Uani 1 1 d .
H15B H 0.3911 0.0587 0.5949 0.082 Uiso 1 1 calc R
C16B C 0.3426(2) 0.0488(2) 0.48353(13) 0.0707(6) Uani 1 1 d .
H16B H 0.3184 -0.0446 0.4661 0.085 Uiso 1 1 calc R
C17B C 0.55923(18) 0.25512(16) 0.34424(9) 0.0452(4) Uani 1 1 d .
C18B C 0.5825(2) 0.18353(18) 0.27595(10) 0.0569(5) Uani 1 1 d .
H18B H 0.5195 0.1736 0.2300 0.068 Uiso 1 1 calc R
C19B C 0.6984(2) 0.12661(19) 0.27527(12) 0.0670(6) Uani 1 1 d .
H19B H 0.7113 0.0787 0.2286 0.080 Uiso 1 1 calc R
C20B C 0.7955(2) 0.13889(19) 0.34185(13) 0.0638(5) Uani 1 1 d .
C21B C 0.7732(2) 0.21195(18) 0.40973(12) 0.0599(5) Uani 1 1 d .
H21B H 0.8373 0.2226 0.4555 0.072 Uiso 1 1 calc R
C22B C 0.65823(19) 0.26974(17) 0.41143(10) 0.0525(4) Uani 1 1 d .
H22B H 0.6468 0.3191 0.4581 0.063 Uiso 1 1 calc R
C23B C 0.9229(3) 0.0782(3) 0.34078(18) 0.1028(9) Uani 1 1 d .
H23D H 0.9828 0.1050 0.3916 0.154 Uiso 1 1 calc R
H23E H 0.9781 0.1092 0.3072 0.154 Uiso 1 1 calc R
H23F H 0.8887 -0.0180 0.3228 0.154 Uiso 1 1 calc R

loop_
_atom_site_aniso_label
_atom_site_aniso_U_11
_atom_site_aniso_U_22
_atom_site_aniso_U_33
_atom_site_aniso_U_23
_atom_site_aniso_U_13
_atom_site_aniso_U_12
N1A 0.0557(9) 0.0443(8) 0.0457(8) 0.0130(6) 0.0124(7) 0.0074(7)
N2A 0.0604(10) 0.0529(9) 0.0623(9) 0.0210(8) 0.0127(8) 0.0162(8)
C1A 0.0661(12) 0.0491(10) 0.0522(10) 0.0152(8) 0.0235(9) 0.0124(9)
C2A 0.0757(16) 0.0544(13) 0.131(2) 0.0031(13) 0.0243(15) 0.0115(11)
C3A 0.099(2) 0.0611(15) 0.162(3) -0.0027(16) 0.037(2) 0.0273(15)
C4A 0.0867(18) 0.0826(17) 0.1074(19) 0.0194(14) 0.0383(15) 0.0379(15)
C5A 0.0683(14) 0.0764(15) 0.0826(15) 0.0193(12) 0.0245(12) 0.0206(12)
C6A 0.0713(14) 0.0573(11) 0.0616(12) 0.0147(9) 0.0183(10) 0.0156(10)
C7A 0.0592(11) 0.0464(10) 0.0415(9) 0.0134(8) 0.0163(8) 0.0072(8)
C8A 0.0669(12) 0.0506(10) 0.0411(9) 0.0057(8) 0.0122(9) 0.0052(9)
C9A 0.0559(11) 0.0602(11) 0.0419(9) 0.0097(8) 0.0045(8) 0.0020(9)
C10A 0.0513(10) 0.0559(10) 0.0384(9) 0.0161(8) 0.0088(8) 0.0067(8)
C11A 0.0518(10) 0.0463(9) 0.0377(8) 0.0139(7) 0.0115(7) 0.0087(8)
C12A 0.0452(9) 0.0461(9) 0.0468(9) 0.0140(8) 0.0116(8) 0.0086(8)
C13A 0.0709(13) 0.0520(11) 0.0500(11) 0.0145(8) 0.0033(9) 0.0064(9)
C14A 0.0788(14) 0.0627(13) 0.0558(12) 0.0039(10) 0.0007(10) 0.0029(11)
C15A 0.0725(14) 0.0475(11) 0.0828(15) 0.0023(10) 0.0141(12) 0.0041(10)
C16A 0.0734(14) 0.0489(11) 0.0861(15) 0.0233(11) 0.0194(12) 0.0154(10)
C17A 0.0470(10) 0.0528(10) 0.0472(10) 0.0137(8) 0.0093(8) 0.0036(8)
C18A 0.0647(12) 0.0689(12) 0.0511(11) 0.0209(9) 0.0160(9) 0.0149(10)
C19A 0.0734(14) 0.0724(13) 0.0676(13) 0.0200(10) 0.0304(11) 0.0179(11)
C20A 0.0503(11) 0.0587(12) 0.0867(15) 0.0183(11) 0.0186(11) 0.0059(9)
C21A 0.0495(11) 0.0729(13) 0.0730(13) 0.0214(11) -0.0007(10) 0.0084(10)
C22A 0.0528(11) 0.0720(13) 0.0511(11) 0.0149(9) 0.0051(9) 0.0079(10)
C23A 0.0701(15) 0.0977(19) 0.133(2) 0.0251(16) 0.0289(15) 0.0313(14)
N1B 0.0498(8) 0.0457(8) 0.0461(8) 0.0168(6) 0.0127(6) 0.0139(7)
N2B 0.0730(11) 0.0474(9) 0.0636(10) 0.0172(7) 0.0118(8) 0.0135(8)
C1B 0.0479(10) 0.0509(10) 0.0459(9) 0.0171(8) 0.0075(8) 0.0137(8)
C2B 0.0602(12) 0.0657(12) 0.0652(12) 0.0312(10) 0.0185(10) 0.0220(10)
C3B 0.0746(14) 0.0645(12) 0.0771(13) 0.0320(11) 0.0129(11) 0.0308(11)
C4B 0.0625(13) 0.0771(14) 0.0685(12) 0.0213(11) 0.0119(10) 0.0348(11)
C5B 0.0568(12) 0.0791(14) 0.0693(13) 0.0251(11) 0.0204(10) 0.0262(11)
C6B 0.0570(11) 0.0590(11) 0.0567(11) 0.0223(9) 0.0163(9) 0.0173(9)
C7B 0.0440(9) 0.0471(9) 0.0450(9) 0.0159(7) 0.0083(7) 0.0090(8)
C8B 0.0571(11) 0.0633(11) 0.0493(10) 0.0279(9) 0.0138(8) 0.0189(9)
C9B 0.0547(11) 0.0653(11) 0.0451(9) 0.0213(8) 0.0184(8) 0.0178(9)
C10B 0.0462(10) 0.0462(9) 0.0412(9) 0.0111(7) 0.0100(7) 0.0098(8)
C11B 0.0445(9) 0.0404(9) 0.0400(8) 0.0115(7) 0.0092(7) 0.0067(7)
C12B 0.0412(9) 0.0417(9) 0.0491(9) 0.0150(7) 0.0132(7) 0.0104(7)
C13B 0.0612(11) 0.0434(9) 0.0456(9) 0.0142(7) 0.0160(8) 0.0093(8)
C14B 0.0717(13) 0.0725(13) 0.0517(11) 0.0260(10) 0.0160(10) 0.0121(11)
C15B 0.0755(14) 0.0713(14) 0.0720(14) 0.0434(11) 0.0192(11) 0.0177(11)
C16B 0.0796(15) 0.0461(11) 0.0884(16) 0.0276(11) 0.0158(12) 0.0141(10)
C17B 0.0473(10) 0.0428(9) 0.0472(9) 0.0147(7) 0.0160(8) 0.0096(8)
C18B 0.0609(12) 0.0580(11) 0.0505(10) 0.0110(8) 0.0159(9) 0.0161(9)
C19B 0.0767(14) 0.0565(12) 0.0721(13) 0.0108(10) 0.0338(12) 0.0228(10)
C20B 0.0591(12) 0.0526(11) 0.0897(15) 0.0258(10) 0.0296(11) 0.0202(9)
C21B 0.0497(11) 0.0584(11) 0.0729(13) 0.0255(10) 0.0098(9) 0.0128(9)
C22B 0.0528(11) 0.0528(10) 0.0517(10) 0.0142(8) 0.0137(8) 0.0133(9)
C23B 0.0871(18) 0.0999(19) 0.148(2) 0.0447(18) 0.0458(17) 0.0561(16)

loop_
_atom_type_symbol
_atom_type_description
_atom_type_scat_dispersion_real
_atom_type_scat_dispersion_imag
_atom_type_scat_source
C C .0033 .0016 'International Tables Vol C Tables 4.2.6.8 and 6.1.1.4'
H H .0000 .0000 'International Tables Vol C Tables 4.2.6.8 and 6.1.1.4'
N N .0061 .0033 'International Tables Vol C Tables 4.2.6.8 and 6.1.1.4'

loop_
_geom_angle_atom_site_label_1
_geom_angle_atom_site_label_2
_geom_angle_atom_site_label_3
_geom_angle
C11A N1A C7A 119.52(15)
C12A N2A C16A 116.65(17)
C2A C1A C6A 117.49(19)
C2A C1A C7A 121.94(19)
C6A C1A C7A 120.54(16)
C3A C2A C1A 121.3(2)
C3A C2A H2A 119.3
C1A C2A H2A 119.3
C4A C3A C2A 120.4(2)
C4A C3A H3A 119.8
C2A C3A H3A 119.8
C3A C4A C5A 119.5(2)
C3A C4A H4A 120.3
C5A C4A H4A 120.3
C4A C5A C6A 120.3(2)
C4A C5A H5A 119.9
C6A C5A H5A 119.9
C5A C6A C1A 121.01(19)
C5A C6A H6A 119.5
C1A C6A H6A 119.5
N1A C7A C8A 120.57(17)
N1A C7A C1A 116.05(16)
C8A C7A C1A 123.34(16)
C9A C8A C7A 119.72(16)
C9A C8A H8A 120.1
C7A C8A H8A 120.1
C8A C9A C10A 120.68(17)
C8A C9A H9A 119.7
C10A C9A H9A 119.7
C9A C10A C11A 116.20(16)
C9A C10A C17A 120.62(16)
C11A C10A C17A 123.15(15)
N1A C11A C10A 123.24(15)
N1A C11A C12A 113.94(15)
C10A C11A C12A 122.79(15)
N2A C12A C13A 122.88(16)
N2A C12A C11A 116.16(15)
C13A C12A C11A 120.92(15)
C14A C13A C12A 119.04(18)
C14A C13A H13A 120.5
C12A C13A H13A 120.5
C15A C14A C13A 118.83(19)
C15A C14A H14A 120.6
C13A C14A H14A 120.6
C16A C15A C14A 118.63(18)
C16A C15A H15A 120.7
C14A C15A H15A 120.7
N2A C16A C15A 123.90(19)
N2A C16A H16A 118.0
C15A C16A H16A 118.0
C22A C17A C18A 117.98(17)
C22A C17A C10A 120.87(15)
C18A C17A C10A 121.11(16)
C19A C18A C17A 120.56(18)
C19A C18A H18A 119.7
C17A C18A H18A 119.7
C18A C19A C20A 121.71(18)
C18A C19A H19A 119.1
C20A C19A H19A 119.1
C21A C20A C19A 117.25(19)
C21A C20A C23A 121.5(2)
C19A C20A C23A 121.3(2)
C22A C21A C20A 121.71(19)
C22A C21A H21A 119.1
C20A C21A H21A 119.1
C21A C22A C17A 120.77(18)
C21A C22A H22A 119.6
C17A C22A H22A 119.6
C20A C23A H23A 109.5
C20A C23A H23B 109.5
H23A C23A H23B 109.5
C20A C23A H23C 109.5
H23A C23A H23C 109.5
H23B C23A H23C 109.5
C11B N1B C7B 119.29(13)
C12B N2B C16B 116.37(16)
C6B C1B C2B 118.04(16)
C6B C1B C7B 120.48(15)
C2B C1B C7B 121.47(15)
C3B C2B C1B 120.71(18)
C3B C2B H2B 119.6
C1B C2B H2B 119.6
C4B C3B C2B 120.37(18)
C4B C3B H3B 119.8
C2B C3B H3B 119.8
C3B C4B C5B 119.79(18)
C3B C4B H4B 120.1
C5B C4B H4B 120.1
C4B C5B C6B 119.86(19)
C4B C5B H5B 120.1
C6B C5B H5B 120.1
C5B C6B C1B 121.20(17)
C5B C6B H6B 119.4
C1B C6B H6B 119.4
N1B C7B C8B 120.84(15)
N1B C7B C1B 116.81(14)
C8B C7B C1B 122.34(15)
C9B C8B C7B 119.39(15)
C9B C8B H8B 120.3
C7B C8B H8B 120.3
C8B C9B C10B 120.82(15)
C8B C9B H9B 119.6
C10B C9B H9B 119.6
C9B C10B C11B 115.82(15)
C9B C10B C17B 120.33(14)
C11B C10B C17B 123.79(14)
N1B C11B C10B 123.46(14)
N1B C11B C12B 113.79(13)
C10B C11B C12B 122.76(14)
N2B C12B C13B 122.85(15)
N2B C12B C11B 117.02(14)
C13B C12B C11B 120.13(14)
C12B C13B C14B 119.18(16)
C12B C13B H13B 120.4
C14B C13B H13B 120.4
C15B C14B C13B 119.43(18)
C15B C14B H14B 120.3
C13B C14B H14B 120.3
C14B C15B C16B 118.48(17)
C14B C15B H15B 120.8
C16B C15B H15B 120.8
N2B C16B C15B 123.64(18)
N2B C16B H16B 118.2
C15B C16B H16B 118.2
C18B C17B C22B 117.52(16)
C18B C17B C10B 121.20(15)
C22B C17B C10B 121.15(14)
C19B C18B C17B 120.80(18)
C19B C18B H18B 119.6
C17B C18B H18B 119.6
C20B C19B C18B 121.91(18)
C20B C19B H19B 119.0
C18B C19B H19B 119.0
C21B C20B C19B 117.16(18)
C21B C20B C23B 121.1(2)
C19B C20B C23B 121.7(2)
C20B C21B C22B 121.68(19)
C20B C21B H21B 119.2
C22B C21B H21B 119.2
C21B C22B C17B 120.92(16)
C21B C22B H22B 119.5
C17B C22B H22B 119.5
C20B C23B H23D 109.5
C20B C23B H23E 109.5
H23D C23B H23E 109.5
C20B C23B H23F 109.5
H23D C23B H23F 109.5
H23E C23B H23F 109.5

loop_
_geom_bond_atom_site_label_1
_geom_bond_atom_site_label_2
_geom_bond_distance
N1A C11A 1.344(2)
N1A C7A 1.345(2)
N2A C12A 1.334(2)
N2A C16A 1.339(2)
C1A C2A 1.381(3)
C1A C6A 1.385(3)
C1A C7A 1.486(3)
C2A C3A 1.378(3)
C2A H2A 0.9300
C3A C4A 1.362(4)
C3A H3A 0.9300
C4A C5A 1.370(3)
C4A H4A 0.9300
C5A C6A 1.382(3)
C5A H5A 0.9300
C6A H6A 0.9300
C7A C8A 1.391(3)
C8A C9A 1.374(3)
C8A H8A 0.9300
C9A C10A 1.394(2)
C9A H9A 0.9300
C10A C11A 1.401(2)
C10A C17A 1.487(2)
C11A C12A 1.491(2)
C12A C13A 1.378(2)
C13A C14A 1.372(3)
C13A H13A 0.9300
C14A C15A 1.367(3)
C14A H14A 0.9300
C15A C16A 1.367(3)
C15A H15A 0.9300
C16A H16A 0.9300
C17A C22A 1.383(2)
C17A C18A 1.393(2)
C18A C19A 1.379(3)
C18A H18A 0.9300
C19A C20A 1.385(3)
C19A H19A 0.9300
C20A C21A 1.382(3)
C20A C23A 1.509(3)
C21A C22A 1.381(3)
C21A H21A 0.9300
C22A H22A 0.9300
C23A H23A 0.9600
C23A H23B 0.9600
C23A H23C 0.9600
N1B C11B 1.340(2)
N1B C7B 1.342(2)
N2B C12B 1.342(2)
N2B C16B 1.352(2)
C1B C6B 1.388(2)
C1B C2B 1.392(2)
C1B C7B 1.482(2)
C2B C3B 1.379(3)
C2B H2B 0.9300
C3B C4B 1.376(3)
C3B H3B 0.9300
C4B C5B 1.378(3)
C4B H4B 0.9300
C5B C6B 1.380(2)
C5B H5B 0.9300
C6B H6B 0.9300
C7B C8B 1.393(2)
C8B C9B 1.373(2)
C8B H8B 0.9300
C9B C10B 1.395(2)
C9B H9B 0.9300
C10B C11B 1.405(2)
C10B C17B 1.490(2)
C11B C12B 1.496(2)
C12B C13B 1.366(2)
C13B C14B 1.372(2)
C13B H13B 0.9300
C14B C15B 1.358(3)
C14B H14B 0.9300
C15B C16B 1.366(3)
C15B H15B 0.9300
C16B H16B 0.9300
C17B C18B 1.384(2)
C17B C22B 1.392(2)
C18B C19B 1.383(3)
C18B H18B 0.9300
C19B C20B 1.381(3)
C19B H19B 0.9300
C20B C21B 1.380(3)
C20B C23B 1.508(3)
C21B C22B 1.382(2)
C21B H21B 0.9300
C22B H22B 0.9300
C23B H23D 0.9600
C23B H23E 0.9600
C23B H23F 0.9600

loop_
_geom_torsion_atom_site_label_1
_geom_torsion_atom_site_label_2
_geom_torsion_atom_site_label_3
_geom_torsion_atom_site_label_4
_geom_torsion
C6A C1A C2A C3A -0.5(4)
C7A C1A C2A C3A -178.6(2)
C1A C2A C3A C4A -0.6(5)
C2A C3A C4A C5A 1.5(5)
C3A C4A C5A C6A -1.2(4)
C4A C5A C6A C1A 0.1(3)
C2A C1A C6A C5A 0.8(3)
C7A C1A C6A C5A 178.87(16)
C11A N1A C7A C8A -0.2(2)
C11A N1A C7A C1A -178.07(13)
C2A C1A C7A N1A -169.66(19)
C6A C1A C7A N1A 12.3(2)
C2A C1A C7A C8A 12.5(3)
C6A C1A C7A C8A -165.54(17)
N1A C7A C8A C9A 1.4(2)
C1A C7A C8A C9A 179.14(15)
C7A C8A C9A C10A -0.5(2)
C8A C9A C10A C11A -1.5(2)
C8A C9A C10A C17A 176.76(15)
C7A N1A C11A C10A -2.1(2)
C7A N1A C11A C12A 175.93(13)
C9A C10A C11A N1A 2.9(2)
C17A C10A C11A N1A -175.38(14)
C9A C10A C11A C12A -174.94(14)
C17A C10A C11A C12A 6.8(2)
C16A N2A C12A C13A 0.2(3)
C16A N2A C12A C11A 177.89(15)
N1A C11A C12A N2A -121.76(16)
C10A C11A C12A N2A 56.2(2)
N1A C11A C12A C13A 56.0(2)
C10A C11A C12A C13A -126.00(19)
N2A C12A C13A C14A -2.1(3)
C11A C12A C13A C14A -179.72(17)
C12A C13A C14A C15A 1.9(3)
C13A C14A C15A C16A 0.1(3)
C12A N2A C16A C15A 2.0(3)
C14A C15A C16A N2A -2.2(3)
C9A C10A C17A C22A 53.4(2)
C11A C10A C17A C22A -128.40(18)
C9A C10A C17A C18A -124.22(19)
C11A C10A C17A C18A 54.0(2)
C22A C17A C18A C19A 0.3(3)
C10A C17A C18A C19A 178.01(17)
C17A C18A C19A C20A 0.6(3)
C18A C19A C20A C21A -0.3(3)
C18A C19A C20A C23A 179.03(19)
C19A C20A C21A C22A -0.9(3)
C23A C20A C21A C22A 179.80(19)
C20A C21A C22A C17A 1.8(3)
C18A C17A C22A C21A -1.5(3)
C10A C17A C22A C21A -179.17(17)
C6B C1B C2B C3B 0.6(3)
C7B C1B C2B C3B -178.99(17)
C1B C2B C3B C4B -0.3(3)
C2B C3B C4B C5B -0.7(3)
C3B C4B C5B C6B 1.5(3)
C4B C5B C6B C1B -1.2(3)
C2B C1B C6B C5B 0.2(3)
C7B C1B C6B C5B 179.77(16)
C11B N1B C7B C8B 2.9(2)
C11B N1B C7B C1B -177.84(14)
C6B C1B C7B N1B -28.9(2)
C2B C1B C7B N1B 150.63(17)
C6B C1B C7B C8B 150.34(18)
C2B C1B C7B C8B -30.1(2)
N1B C7B C8B C9B -5.2(3)
C1B C7B C8B C9B 175.59(16)
C7B C8B C9B C10B 1.6(3)
C8B C9B C10B C11B 3.8(2)
C8B C9B C10B C17B -173.36(16)
C7B N1B C11B C10B 3.1(2)
C7B N1B C11B C12B -177.11(14)
C9B C10B C11B N1B -6.4(2)
C17B C10B C11B N1B 170.74(15)
C9B C10B C11B C12B 173.83(15)
C17B C10B C11B C12B -9.1(2)
C16B N2B C12B C13B 0.0(3)
C16B N2B C12B C11B -179.29(16)
N1B C11B C12B N2B 120.08(16)
C10B C11B C12B N2B -60.1(2)
N1B C11B C12B C13B -59.2(2)
C10B C11B C12B C13B 120.62(18)
N2B C12B C13B C14B 1.8(3)
C11B C12B C13B C14B -178.95(16)
C12B C13B C14B C15B -2.0(3)
C13B C14B C15B C16B 0.4(3)
C12B N2B C16B C15B -1.7(3)
C14B C15B C16B N2B 1.5(3)
C9B C10B C17B C18B -40.6(2)
C11B C10B C17B C18B 142.46(17)
C9B C10B C17B C22B 135.16(17)
C11B C10B C17B C22B -41.8(2)
C22B C17B C18B C19B 1.3(3)
C10B C17B C18B C19B 177.22(16)
C17B C18B C19B C20B -0.3(3)
C18B C19B C20B C21B -0.6(3)
C18B C19B C20B C23B -179.18(19)
C19B C20B C21B C22B 0.5(3)
C23B C20B C21B C22B 179.03(18)
C20B C21B C22B C17B 0.6(3)
C18B C17B C22B C21B -1.5(2)
C10B C17B C22B C21B -177.38(15)

loop_
_cod_related_entry_id
_cod_related_entry_database
_cod_related_entry_code
1 ChemSpider 30658627
